data_1514176
loop_
_publ_author_name
'Li, Hanxiang'
'Jiang, Jieyi'
'Liu, Zhaoming'
'Lin, Shaoe'
'Xia, Guoping'
'Xia, Xuekui'
'Ding, Bo'
'He, Lei'
'Lu, Yongjun'
'She, Zhigang'

_publ_section_title
;
 Peniphenones A-D from the Mangrove Fungus Penicillium dipodomyicola
 HN4-3A as Inhibitors of Mycobacterium tuberculosis Phosphatase MptpB.
;
_journal_issue 4
_journal_name_full 'Journal of natural products'
_journal_page_first 800
_journal_page_last 806
_journal_paper_doi 10.1021/np400880w
_journal_volume 77
_journal_year 2014
_chemical_absolute_configuration ad
_chemical_formula_sum 'C21 H22 O10'
_chemical_formula_weight 434.39
_chemical_name_systematic
;
 ? 
;
_space_group_crystal_system monoclinic
_space_group_IT_number 9
_space_group_name_Hall 'C -2yc'
_space_group_name_H-M_alt 'C 1 c 1'
_symmetry_space_group_name_Hall 'C -2yc'
_symmetry_space_group_name_H-M 'C 1 c 1'
_atom_sites_solution_hydrogens geom
_atom_sites_solution_primary direct
_atom_sites_solution_secondary difmap
_cell_angle_alpha 90.00
_cell_angle_beta 91.731(13)
_cell_angle_gamma 90.00
_cell_formula_units_Z 4
_cell_length_a 4.3655(6)
_cell_length_b 49.452(5)
_cell_length_c 8.9782(11)
_cell_measurement_reflns_used 792
_cell_measurement_temperature 293(2)
_cell_measurement_theta_max 66.9207
_cell_measurement_theta_min 3.5721
_cell_volume 1937.4(4)
_computing_cell_refinement
;
CrysAlisPro, Agilent Technologies,
Version 1.171.35.11 (release 16-05-2011 CrysAlis171 .NET)
(compiled May 16 2011,17:55:39)
;
_computing_data_collection
;
CrysAlisPro, Agilent Technologies,
Version 1.171.35.11 (release 16-05-2011 CrysAlis171 .NET)
(compiled May 16 2011,17:55:39)
;
_computing_data_reduction
;
CrysAlisPro, Agilent Technologies,
Version 1.171.35.11 (release 16-05-2011 CrysAlis171 .NET)
(compiled May 16 2011,17:55:39)
;
_computing_molecular_graphics
;
O. V. Dolomanov, L. J. Bourhis, R. J. Gildea, J. A. K. Howard and H. Puschmann,
OLEX2: a complete structure solution, refinement and analysis program.
J. Appl. Cryst. (2009). 42, 339-341.
;
_computing_publication_material
;
O. V. Dolomanov, L. J. Bourhis, R. J. Gildea, J. A. K. Howard and H. Puschmann,
OLEX2: a complete structure solution, refinement and analysis program.
J. Appl. Cryst. (2009). 42, 339-341.
;
_computing_structure_refinement
;
XL, G.M. Sheldrick, Acta Cryst.
(2008). A64, 112-122
;
_computing_structure_solution 'SHELXS-97 (Sheldrick, 1990)'
_diffrn_ambient_temperature 293(2)
_diffrn_detector_area_resol_mean 10.5058
_diffrn_measured_fraction_theta_full 0.968
_diffrn_measured_fraction_theta_max 0.968
_diffrn_measurement_details
;
  1 omega  -77.00  -37.00   1.0000    5.0000
omega____ theta____ kappa____ phi______ frames
    -      -40.4922   89.0000  -23.0000 40

  2 omega   23.00  101.00   1.0000    5.0000
omega____ theta____ kappa____ phi______ frames
    -       40.4922   38.0000 -180.0000 78

  3 omega   91.00  138.00   1.0000   20.0000
omega____ theta____ kappa____ phi______ frames
    -       93.5000   45.0000    0.0000 47

  4 omega  126.00  160.00   1.0000   20.0000
omega____ theta____ kappa____ phi______ frames
    -       93.5000  125.0000 -150.0000 34

  5 omega   74.00  119.00   1.0000   20.0000
omega____ theta____ kappa____ phi______ frames
    -       93.5000  125.0000 -150.0000 45

  6 omega   27.00   77.00   1.0000   20.0000
omega____ theta____ kappa____ phi______ frames
    -       93.5000  -45.0000  150.0000 50

  7 omega   43.00  123.00   1.0000   20.0000
omega____ theta____ kappa____ phi______ frames
    -       93.5000  -77.0000  -30.0000 80

  8 omega   19.00   63.00   1.0000   20.0000
omega____ theta____ kappa____ phi______ frames
    -       93.5000  -45.0000 -150.0000 44

  9 omega  -88.00  -62.00   1.0000    5.0000
omega____ theta____ kappa____ phi______ frames
    -      -40.7422  125.0000    0.0000 26

 10 omega   -8.00   29.00   1.0000    5.0000
omega____ theta____ kappa____ phi______ frames
    -       40.7422  -38.0000  -60.0000 37

 11 omega   35.00   67.00   1.0000    5.0000
omega____ theta____ kappa____ phi______ frames
    -       40.7422  -38.0000  -60.0000 32

 12 omega   45.00   70.00   1.0000   20.0000
omega____ theta____ kappa____ phi______ frames
    -       93.5000  -45.0000  -90.0000 25

 13 omega   61.00   90.00   1.0000   20.0000
omega____ theta____ kappa____ phi______ frames
    -       93.5000   77.0000  120.0000 29
;
_diffrn_measurement_device_type 'Xcalibur, Atlas, Gemini ultra'
_diffrn_measurement_method '\w scans'
_diffrn_orient_matrix_UB_11 -0.0117344000
_diffrn_orient_matrix_UB_12 -0.0308357000
_diffrn_orient_matrix_UB_13 0.0236404000
_diffrn_orient_matrix_UB_21 0.1447372000
_diffrn_orient_matrix_UB_22 -0.0044258000
_diffrn_orient_matrix_UB_23 -0.1527615000
_diffrn_orient_matrix_UB_31 0.3215121000
_diffrn_orient_matrix_UB_32 0.0008265000
_diffrn_orient_matrix_UB_33 0.0749118000
_diffrn_radiation_monochromator mirror
_diffrn_radiation_type 'Cu K\a'
_diffrn_radiation_wavelength 1.5418
_diffrn_reflns_av_R_equivalents 0.0821
_diffrn_reflns_av_unetI/netI 0.0717
_diffrn_reflns_limit_h_max 5
_diffrn_reflns_limit_h_min -5
_diffrn_reflns_limit_k_max 56
_diffrn_reflns_limit_k_min -52
_diffrn_reflns_limit_l_max 10
_diffrn_reflns_limit_l_min -10
_diffrn_reflns_number 6096
_diffrn_reflns_theta_full 64.00
_diffrn_reflns_theta_max 64.00
_diffrn_reflns_theta_min 3.57
_diffrn_source 'Enhance Ultra (Cu) X-ray Source'
_diffrn_source_current n/a
_diffrn_source_voltage n/a
_exptl_absorpt_coefficient_mu 1.020
_exptl_absorpt_correction_T_max 1.00000
_exptl_absorpt_correction_T_min 0.42440
_exptl_absorpt_correction_type multi-scan
_exptl_absorpt_process_details
;
CrysAlisPro, Agilent Technologies,
Version 1.171.35.11 (release 16-05-2011 CrysAlis171 .NET)
(compiled May 16 2011,17:55:39)
Empirical absorption correction using spherical harmonics,
 implemented in SCALE3 ABSPACK scaling algorithm.
;
_exptl_crystal_colour yellow
_exptl_crystal_density_diffrn 1.489
_exptl_crystal_density_method 'not measured'
_exptl_crystal_description block
_exptl_crystal_F_000 912
_exptl_crystal_size_max 0.30
_exptl_crystal_size_mid 0.25
_exptl_crystal_size_min 0.12
_refine_diff_density_max 0.412
_refine_diff_density_min -0.379
_refine_diff_density_rms 0.090
_refine_ls_abs_structure_details 'Flack H D (1983), Acta Cryst. A39, 876-881'
_refine_ls_abs_structure_Flack 0.0(4)
_refine_ls_extinction_method none
_refine_ls_goodness_of_fit_ref 1.013
_refine_ls_hydrogen_treatment constr
_refine_ls_matrix_type full
_refine_ls_number_parameters 287
_refine_ls_number_reflns 2250
_refine_ls_number_restraints 0
_refine_ls_restrained_S_all 1.013
_refine_ls_R_factor_all 0.0821
_refine_ls_R_factor_gt 0.0699
_refine_ls_shift/su_max 0.000
_refine_ls_shift/su_mean 0.000
_refine_ls_structure_factor_coef Fsqd
_refine_ls_weighting_details 'calc w=1/[\s^2^(Fo^2^)+(0.1313P)^2^+0.0000P] where P=(Fo^2^+2Fc^2^)/3'
_refine_ls_weighting_scheme calc
_refine_ls_wR_factor_gt 0.1724
_refine_ls_wR_factor_ref 0.1867
_reflns_number_gt 1884
_reflns_number_total 2250
_reflns_threshold_expression >2sigma(I)
_cod_data_source_file np400880w_si_003.cif
_cod_data_source_block peniphenone_B
_cod_depositor_comments
;
The following automatic conversions were performed:

'_chemical_absolute_configuration' value 'AD' changed to 'ad'
according to
/usr/data/users/saulius/automatic-downloads/rss-feeds/ACS/lib/dictionaries/cif_core.dic
dictionary named 'cif_core.dic' version 2.4.2 from 2011-04-26.

Automatic conversion script
Id: cif_fix_values 2281 2013-09-26 08:29:07Z andrius 

 Adding full bibliography for 1514176--1514179.cif.
;
_cod_database_code 1514176
_chemical_oxdiff_formula 'C H O'
_reflns_odcompleteness_completeness 85.81
_reflns_odcompleteness_iscentric 1
_reflns_odcompleteness_theta 66.49

loop_
_space_group_symop_id
_space_group_symop_operation_xyz
1 'x, y, z'
2 'x, -y, z+1/2'
3 'x+1/2, y+1/2, z'
4 'x+1/2, -y+1/2, z+1/2'

loop_
_atom_site_label
_atom_site_type_symbol
_atom_site_fract_x
_atom_site_fract_y
_atom_site_fract_z
_atom_site_U_iso_or_equiv
_atom_site_adp_type
_atom_site_occupancy
_atom_site_symmetry_multiplicity
_atom_site_calc_flag
_atom_site_refinement_flags
C1 C 0.6346(13) 0.08713(10) 0.6309(7) 0.0306(13) Uani 1 1 d .
C2 C 0.4886(13) 0.06528(10) 0.5570(7) 0.0310(13) Uani 1 1 d .
C3 C 0.5535(14) 0.03967(12) 0.6098(7) 0.0345(14) Uani 1 1 d .
H3 H 0.4575 0.0246 0.5619 0.041 Uiso 1 1 calc R
C4 C 0.7553(13) 0.03492(11) 0.7311(7) 0.0309(13) Uani 1 1 d .
C5 C 0.8931(14) 0.05718(11) 0.8036(7) 0.0319(13) Uani 1 1 d .
C6 C 0.8324(13) 0.08393(11) 0.7525(7) 0.0297(13) Uani 1 1 d .
C7 C 0.9921(13) 0.10729(11) 0.8322(7) 0.0321(13) Uani 1 1 d .
H7A H 1.1782 0.1004 0.8852 0.039 Uiso 1 1 calc R
H7B H 1.0584 0.1205 0.7571 0.039 Uiso 1 1 calc R
C8 C 0.7959(13) 0.12151(10) 0.9422(7) 0.0300(12) Uani 1 1 d .
C9 C 0.6306(12) 0.14522(10) 0.8936(6) 0.0281(12) Uani 1 1 d .
C10 C 0.4294(13) 0.15059(11) 1.1360(7) 0.0311(13) Uani 1 1 d .
C13 C 0.2248(13) 0.16800(10) 1.2203(7) 0.0319(13) Uani 1 1 d .
C14 C 0.1476(13) 0.16227(11) 1.3633(7) 0.0330(14) Uani 1 1 d .
H14 H 0.2310 0.1467 1.4112 0.040 Uiso 1 1 calc R
C15 C -0.0528(14) 0.17903(11) 1.4404(7) 0.0354(14) Uani 1 1 d .
H15 H -0.1052 0.1750 1.5398 0.042 Uiso 1 1 calc R
C16 C -0.1741(12) 0.20188(10) 1.3679(7) 0.0287(13) Uani 1 1 d .
C17 C -0.0943(14) 0.20776(10) 1.2253(8) 0.0337(14) Uani 1 1 d .
C18 C 0.1031(14) 0.19100(10) 1.1493(7) 0.0317(13) Uani 1 1 d .
H18 H 0.1552 0.1951 1.0498 0.038 Uiso 1 1 calc R
C11 C 0.5747(13) 0.12761(11) 1.1854(7) 0.0304(12) Uani 1 1 d .
H11 H 0.5547 0.1216 1.2851 0.036 Uiso 1 1 calc R
C12 C 0.7558(13) 0.11291(10) 1.0846(7) 0.0311(13) Uani 1 1 d .
C20 C 0.8278(14) 0.00747(11) 0.7842(7) 0.0347(15) Uani 1 1 d .
C21 C 0.6739(17) -0.01645(11) 0.7141(8) 0.0444(17) Uani 1 1 d .
H21A H 0.7623 -0.0331 0.7566 0.067 Uiso 1 1 calc R
H21B H 0.7041 -0.0162 0.6063 0.067 Uiso 1 1 calc R
H21C H 0.4542 -0.0159 0.7331 0.067 Uiso 1 1 calc R
C19 C 0.2805(15) 0.07018(11) 0.4238(7) 0.0362(13) Uani 1 1 d .
H19A H 0.4035 0.0742 0.3370 0.054 Uiso 1 1 calc R
H19B H 0.1455 0.0855 0.4436 0.054 Uiso 1 1 calc R
H19C H 0.1564 0.0540 0.4036 0.054 Uiso 1 1 calc R
O2 O 1.0847(9) 0.05432(8) 0.9230(5) 0.0382(10) Uani 1 1 d .
H2 H 1.1771 0.0395 0.9175 0.057 Uiso 1 1 calc R
O1 O 0.5707(10) 0.11209(7) 0.5726(5) 0.0356(10) Uani 1 1 d .
H1 H 0.6629 0.1240 0.6237 0.053 Uiso 1 1 calc R
O8 O 1.0196(11) 0.00395(9) 0.8875(6) 0.0460(12) Uani 1 1 d .
O5 O 0.8806(10) 0.08989(8) 1.1416(5) 0.0382(10) Uani 1 1 d .
H5 H 0.9866 0.0824 1.0769 0.057 Uiso 1 1 calc R
O3 O 0.6269(10) 0.15391(7) 0.7651(5) 0.0378(10) Uani 1 1 d .
O4 O 0.4597(9) 0.15847(7) 0.9919(5) 0.0326(10) Uani 1 1 d .
O7 O -0.2215(10) 0.23050(8) 1.1620(5) 0.0403(11) Uani 1 1 d .
H7 H -0.2173 0.2293 1.0688 0.060 Uiso 1 1 calc R
O6 O -0.3724(10) 0.21760(8) 1.4448(5) 0.0382(10) Uani 1 1 d .
H6 H -0.4345 0.2304 1.3904 0.057 Uiso 1 1 calc R
O2W O 0.8910(10) 0.23341(8) 0.8657(5) 0.0392(10) Uani 1 1 d .
H2WA H 0.7271 0.2273 0.8240 0.059 Uiso 1 1 d R
H2WB H 1.0432 0.2242 0.8368 0.059 Uiso 1 1 d R
O1W O 0.3795(11) 0.20731(8) 0.7294(5) 0.0402(10) Uani 1 1 d .
H1WA H 0.3790 0.1898 0.7400 0.060 Uiso 1 1 d R
H1WB H 0.4489 0.2076 0.6396 0.060 Uiso 1 1 d R

loop_
_atom_site_aniso_label
_atom_site_aniso_U_11
_atom_site_aniso_U_22
_atom_site_aniso_U_33
_atom_site_aniso_U_23
_atom_site_aniso_U_13
_atom_site_aniso_U_12
C1 0.038(3) 0.020(2) 0.034(3) 0.006(2) 0.004(3) 0.004(2)
C2 0.040(3) 0.018(2) 0.035(3) 0.000(2) 0.004(3) 0.002(2)
C3 0.040(3) 0.025(3) 0.038(4) 0.000(2) 0.001(3) -0.002(2)
C4 0.036(3) 0.021(3) 0.036(3) 0.001(2) 0.004(3) 0.006(2)
C5 0.041(3) 0.020(3) 0.035(3) 0.000(2) 0.004(3) 0.009(2)
C6 0.030(3) 0.024(3) 0.036(3) 0.004(2) 0.004(3) 0.007(2)
C7 0.037(3) 0.022(3) 0.038(3) -0.001(2) 0.004(3) -0.001(2)
C8 0.033(3) 0.019(2) 0.039(3) 0.000(2) 0.000(3) -0.003(2)
C9 0.032(3) 0.023(2) 0.030(3) 0.000(2) 0.004(3) -0.009(2)
C10 0.034(3) 0.026(3) 0.033(3) 0.001(2) 0.003(3) -0.006(2)
C13 0.038(3) 0.018(2) 0.040(4) 0.000(2) 0.003(3) -0.003(2)
C14 0.038(3) 0.022(3) 0.038(4) 0.004(2) 0.000(3) -0.002(2)
C15 0.052(4) 0.024(3) 0.030(3) 0.002(2) 0.002(3) -0.004(2)
C16 0.033(3) 0.021(2) 0.032(3) -0.005(2) 0.004(2) -0.005(2)
C17 0.042(3) 0.016(2) 0.044(4) -0.002(3) 0.000(3) -0.004(2)
C18 0.042(3) 0.019(2) 0.034(3) 0.002(2) 0.006(3) -0.003(2)
C11 0.041(3) 0.024(2) 0.027(3) 0.003(2) 0.002(3) -0.005(2)
C12 0.030(3) 0.022(2) 0.041(4) 0.002(2) -0.005(3) 0.000(2)
C20 0.047(3) 0.022(3) 0.036(4) 0.003(2) 0.009(3) 0.009(2)
C21 0.067(4) 0.019(3) 0.047(4) 0.003(3) 0.008(4) 0.003(3)
C19 0.047(3) 0.026(2) 0.036(4) -0.001(2) 0.001(3) -0.005(2)
O2 0.044(2) 0.0257(19) 0.045(3) 0.0009(18) -0.005(2) 0.0101(16)
O1 0.051(2) 0.0174(17) 0.039(2) 0.0025(16) 0.0004(19) 0.0011(16)
O8 0.059(3) 0.029(2) 0.051(3) 0.002(2) 0.002(3) 0.0098(19)
O5 0.053(3) 0.025(2) 0.036(2) 0.0047(17) -0.001(2) 0.0112(18)
O3 0.054(3) 0.0208(18) 0.039(3) 0.0011(17) 0.008(2) 0.0019(18)
O4 0.040(2) 0.0196(17) 0.039(3) 0.0012(16) 0.0062(19) 0.0012(15)
O7 0.061(3) 0.0226(19) 0.038(2) 0.0055(17) 0.004(2) 0.0075(18)
O6 0.057(3) 0.0225(18) 0.036(2) 0.0010(17) 0.011(2) 0.0034(19)
O2W 0.049(2) 0.027(2) 0.041(3) -0.0023(18) 0.002(2) -0.0018(17)
O1W 0.059(3) 0.0220(17) 0.040(2) -0.0004(19) 0.007(2) 0.0048(18)

loop_
_atom_type_symbol
_atom_type_description
_atom_type_scat_dispersion_real
_atom_type_scat_dispersion_imag
_atom_type_scat_source
C C 0.0181 0.0091 'International Tables Vol C Tables 4.2.6.8 and 6.1.1.4'
H H 0.0000 0.0000 'International Tables Vol C Tables 4.2.6.8 and 6.1.1.4'
O O 0.0492 0.0322 'International Tables Vol C Tables 4.2.6.8 and 6.1.1.4'

loop_
_geom_angle_atom_site_label_1
_geom_angle_atom_site_label_2
_geom_angle_atom_site_label_3
_geom_angle
C6 C1 C2 123.2(5)
O1 C1 C2 115.3(5)
O1 C1 C6 121.5(5)
C1 C2 C19 120.4(5)
C3 C2 C1 117.2(6)
C3 C2 C19 122.4(5)
C2 C3 H3 118.7
C2 C3 C4 122.7(6)
C4 C3 H3 118.7
C3 C4 C5 118.7(5)
C3 C4 C20 122.1(5)
C5 C4 C20 119.2(6)
C4 C5 C6 120.4(6)
O2 C5 C4 122.2(5)
O2 C5 C6 117.4(5)
C1 C6 C5 117.9(5)
C1 C6 C7 123.6(5)
C5 C6 C7 118.5(6)
C6 C7 H7A 108.8
C6 C7 H7B 108.8
H7A C7 H7B 107.7
C8 C7 C6 113.8(5)
C8 C7 H7A 108.8
C8 C7 H7B 108.8
C9 C8 C7 118.2(5)
C12 C8 C7 124.2(5)
C12 C8 C9 117.5(5)
O3 C9 C8 124.2(5)
O3 C9 O4 117.0(5)
O4 C9 C8 118.8(5)
C11 C10 C13 127.1(5)
O4 C10 C13 113.6(5)
O4 C10 C11 119.2(5)
C14 C13 C10 122.3(5)
C14 C13 C18 119.7(5)
C18 C13 C10 118.0(5)
C13 C14 H14 119.5
C13 C14 C15 121.1(5)
C15 C14 H14 119.5
C14 C15 H15 120.7
C16 C15 C14 118.7(5)
C16 C15 H15 120.7
C17 C16 C15 120.2(5)
O6 C16 C15 117.4(5)
O6 C16 C17 122.3(5)
C16 C17 C18 120.8(5)
C16 C17 O7 116.8(5)
O7 C17 C18 122.4(6)
C13 C18 H18 120.2
C17 C18 C13 119.5(5)
C17 C18 H18 120.2
C10 C11 H11 120.6
C10 C11 C12 118.7(5)
C12 C11 H11 120.6
C8 C12 C11 121.8(5)
O5 C12 C8 123.7(5)
O5 C12 C11 114.5(5)
C4 C20 C21 120.4(6)
O8 C20 C4 120.3(6)
O8 C20 C21 119.3(5)
C20 C21 H21A 109.5
C20 C21 H21B 109.5
C20 C21 H21C 109.5
H21A C21 H21B 109.5
H21A C21 H21C 109.5
H21B C21 H21C 109.5
C2 C19 H19A 109.5
C2 C19 H19B 109.5
C2 C19 H19C 109.5
H19A C19 H19B 109.5
H19A C19 H19C 109.5
H19B C19 H19C 109.5
C5 O2 H2 109.5
C1 O1 H1 109.5
C12 O5 H5 109.5
C9 O4 C10 123.9(4)
C17 O7 H7 109.5
C16 O6 H6 109.5
H2WA O2W H2WB 109.2
H1WA O1W H1WB 96.9

loop_
_geom_bond_atom_site_label_1
_geom_bond_atom_site_label_2
_geom_bond_distance
C1 C2 1.410(8)
C1 C6 1.380(9)
C1 O1 1.366(7)
C2 C3 1.379(8)
C2 C19 1.500(9)
C3 H3 0.9500
C3 C4 1.400(9)
C4 C5 1.405(8)
C4 C20 1.470(8)
C5 C6 1.423(8)
C5 O2 1.347(8)
C6 C7 1.518(8)
C7 H7A 0.9900
C7 H7B 0.9900
C7 C8 1.501(8)
C8 C9 1.438(8)
C8 C12 1.363(9)
C9 O3 1.231(7)
C9 O4 1.343(7)
C10 C13 1.467(8)
C10 C11 1.368(8)
C10 O4 1.362(8)
C13 C14 1.367(9)
C13 C18 1.401(8)
C14 H14 0.9500
C14 C15 1.403(8)
C15 H15 0.9500
C15 C16 1.400(8)
C16 C17 1.368(9)
C16 O6 1.366(7)
C17 C18 1.390(8)
C17 O7 1.370(7)
C18 H18 0.9500
C11 H11 0.9500
C11 C12 1.420(8)
C12 O5 1.356(7)
C20 C21 1.490(9)
C20 O8 1.243(8)
C21 H21A 0.9800
C21 H21B 0.9800
C21 H21C 0.9800
C19 H19A 0.9800
C19 H19B 0.9800
C19 H19C 0.9800
O2 H2 0.8400
O1 H1 0.8400
O5 H5 0.8400
O7 H7 0.8400
O6 H6 0.8400
O2W H2WA 0.8527
O2W H2WB 0.8518
O1W H1WA 0.8692
O1W H1WB 0.8698

loop_
_geom_hbond_atom_site_label_D
_geom_hbond_atom_site_label_H
_geom_hbond_atom_site_label_A
_geom_hbond_distance_DH
_geom_hbond_distance_HA
_geom_hbond_distance_DA
_geom_hbond_angle_DHA
_geom_hbond_site_symmetry_A
O2 H2 O8 0.84 1.90 2.526(6) 130.0 .
O1 H1 O3 0.84 1.96 2.701(6) 146.6 .
O5 H5 O2 0.84 2.01 2.801(6) 155.8 .
O7 H7 O2W 0.84 1.91 2.724(6) 163.3 1_455
O6 H6 O7 0.84 2.28 2.718(6) 113.1 .
O6 H6 O2W 0.84 1.95 2.720(6) 150.9 4_355
O2W H2WA O1W 0.85 1.98 2.826(7) 170.7 .
O2W H2WB O1W 0.85 1.97 2.805(6) 167.5 1_655
O1W H1WA O3 0.87 2.09 2.867(5) 148.7 .
O1W H1WB O6 0.87 2.00 2.850(6) 166.2 1_654

loop_
_geom_torsion_atom_site_label_1
_geom_torsion_atom_site_label_2
_geom_torsion_atom_site_label_3
_geom_torsion_atom_site_label_4
_geom_torsion
C1 C2 C3 C4 -0.1(8)
C1 C6 C7 C8 81.5(7)
C2 C1 C6 C5 0.8(8)
C2 C1 C6 C7 179.6(5)
C2 C3 C4 C5 1.1(8)
C2 C3 C4 C20 -178.6(5)
C3 C4 C5 C6 -1.2(7)
C3 C4 C5 O2 178.6(5)
C3 C4 C20 C21 -3.2(8)
C3 C4 C20 O8 176.4(5)
C4 C5 C6 C1 0.3(7)
C4 C5 C6 C7 -178.7(5)
C5 C4 C20 C21 177.1(5)
C5 C4 C20 O8 -3.3(8)
C5 C6 C7 C8 -99.7(6)
C6 C1 C2 C3 -0.8(8)
C6 C1 C2 C19 -178.9(5)
C6 C7 C8 C9 -94.8(6)
C6 C7 C8 C12 83.0(8)
C7 C8 C9 O3 3.9(8)
C7 C8 C9 O4 -178.5(5)
C7 C8 C12 C11 178.1(5)
C7 C8 C12 O5 -2.5(9)
C8 C9 O4 C10 -0.8(7)
C9 C8 C12 C11 -4.1(8)
C9 C8 C12 O5 175.3(5)
C10 C13 C14 C15 -178.9(5)
C10 C13 C18 C17 179.3(5)
C10 C11 C12 C8 2.0(8)
C10 C11 C12 O5 -177.5(5)
C13 C10 C11 C12 177.7(5)
C13 C10 O4 C9 -178.7(5)
C13 C14 C15 C16 0.1(9)
C14 C13 C18 C17 0.2(9)
C14 C15 C16 C17 -0.8(9)
C14 C15 C16 O6 179.0(5)
C15 C16 C17 C18 1.1(9)
C15 C16 C17 O7 -179.8(5)
C16 C17 C18 C13 -0.8(9)
C18 C13 C14 C15 0.2(9)
C11 C10 C13 C14 -2.0(9)
C11 C10 C13 C18 178.9(6)
C11 C10 O4 C9 -1.3(8)
C12 C8 C9 O3 -174.1(5)
C12 C8 C9 O4 3.5(7)
C20 C4 C5 C6 178.6(5)
C20 C4 C5 O2 -1.7(8)
C19 C2 C3 C4 177.9(5)
O2 C5 C6 C1 -179.5(5)
O2 C5 C6 C7 1.6(7)
O1 C1 C2 C3 178.2(5)
O1 C1 C2 C19 0.2(8)
O1 C1 C6 C5 -178.2(5)
O1 C1 C6 C7 0.6(8)
O3 C9 O4 C10 176.9(5)
O4 C10 C13 C14 175.1(5)
O4 C10 C13 C18 -4.0(8)
O4 C10 C11 C12 0.8(8)
O7 C17 C18 C13 -179.8(5)
O6 C16 C17 C18 -178.6(5)
O6 C16 C17 O7 0.5(8)
